data_7055977
loop_
_publ_author_name
'Govor, Evgen V.'
'Sanakis, Yiannis'
'Raptis, Raphael G.'

_publ_section_title
;
 Synthesis of pyrazole (hemi)aminals via the cleavage of saturated
 aliphatic ether C--O bonds in the presence of ferric halides
;
_journal_issue 6
_journal_name_full 'New J. Chem.'
_journal_page_first 2220
_journal_paper_doi 10.1039/C6NJ03822K
_journal_volume 41
_journal_year 2017
_chemical_formula_sum 'C24 H28 Br8 Cl16 Fe2 N8 O'
_chemical_formula_weight 1762.72
_chemical_name_systematic
; 
 ? 
;
_space_group_IT_number 88
_symmetry_cell_setting tetragonal
_symmetry_space_group_name_Hall '-I 4ad'
_symmetry_space_group_name_H-M 'I 41/a :2'
_atom_sites_solution_hydrogens geom
_atom_sites_solution_primary direct
_atom_sites_solution_secondary difmap
_audit_creation_method SHELXL-97
_audit_update_record
;
2013-06-02 deposited with the CCDC.
2017-01-30 downloaded from the CCDC.
;
_cell_angle_alpha 90.00
_cell_angle_beta 90.00
_cell_angle_gamma 90.00
_cell_formula_units_Z 4
_cell_length_a 19.167(17)
_cell_length_b 19.167(17)
_cell_length_c 16.153(15)
_cell_measurement_temperature 296(2)
_cell_volume 5934(9)
_computing_structure_refinement 'SHELXL-97 (Sheldrick, 2008)'
_computing_structure_solution 'SHELXS-97 (Sheldrick, 2008)'
_diffrn_ambient_temperature 296(2)
_diffrn_measured_fraction_theta_full 0.994
_diffrn_measured_fraction_theta_max 0.994
_diffrn_radiation_monochromator graphite
_diffrn_radiation_source 'fine-focus sealed tube'
_diffrn_radiation_type MoK\a
_diffrn_radiation_wavelength 0.71073
_diffrn_reflns_av_R_equivalents 0.1120
_diffrn_reflns_av_sigmaI/netI 0.0539
_diffrn_reflns_limit_h_max 23
_diffrn_reflns_limit_h_min -23
_diffrn_reflns_limit_k_max 23
_diffrn_reflns_limit_k_min -23
_diffrn_reflns_limit_l_max 20
_diffrn_reflns_limit_l_min -19
_diffrn_reflns_number 29854
_diffrn_reflns_theta_full 26.26
_diffrn_reflns_theta_max 26.26
_diffrn_reflns_theta_min 2.13
_exptl_absorpt_coefficient_mu 6.627
_exptl_absorpt_correction_T_max 0.5162
_exptl_absorpt_correction_T_min 0.2936
_exptl_absorpt_correction_type multi-scan
_exptl_absorpt_process_details SADABS
_exptl_crystal_density_diffrn 1.973
_exptl_crystal_density_method 'not measured'
_exptl_crystal_F_000 3360
_exptl_crystal_size_max 0.25
_exptl_crystal_size_mid 0.20
_exptl_crystal_size_min 0.12
_refine_diff_density_max 0.978
_refine_diff_density_min -0.680
_refine_diff_density_rms 0.132
_refine_ls_extinction_method none
_refine_ls_goodness_of_fit_ref 1.004
_refine_ls_hydrogen_treatment constr
_refine_ls_matrix_type full
_refine_ls_number_parameters 136
_refine_ls_number_reflns 2977
_refine_ls_number_restraints 0
_refine_ls_restrained_S_all 1.004
_refine_ls_R_factor_all 0.1160
_refine_ls_R_factor_gt 0.0630
_refine_ls_shift/su_max 0.000
_refine_ls_shift/su_mean 0.000
_refine_ls_structure_factor_coef Fsqd
_refine_ls_weighting_details 'calc w=1/[\s^2^(Fo^2^)+(0.1106P)^2^+28.3396P] where P=(Fo^2^+2Fc^2^)/3'
_refine_ls_weighting_scheme calc
_refine_ls_wR_factor_gt 0.1668
_refine_ls_wR_factor_ref 0.2057
_reflns_number_gt 1796
_reflns_number_total 2977
_reflns_threshold_expression >2sigma(I)
_cod_data_source_file c6nj03822k2.cif
_cod_data_source_block evg028_0m
_cod_depositor_comments
;
The following automatic conversions were performed:

'_symmetry_cell_setting' value 'Tetragonal' changed to 'tetragonal'
according to
/usr/data/users/saulius/crontab/automatic-downloads/rss-feeds/RSC/lib/dictionaries/cif_core.dic
dictionary named 'cif_core.dic' version 2.4.2 from 2011-04-26.

Automatic conversion script
Id: cif_fix_values 4268 2015-11-12 08:31:59Z antanas 

 Adding full bibliography for 7055976--7055983.cif.
;
_cod_original_sg_symbol_H-M I4(1)/a
_cod_database_code 7055977

loop_
_symmetry_equiv_pos_as_xyz
'x, y, z'
'-x+1/2, -y, z+1/2'
'-y+3/4, x+1/4, z+1/4'
'y+3/4, -x+3/4, z+3/4'
'x+1/2, y+1/2, z+1/2'
'-x+1, -y+1/2, z+1'
'-y+5/4, x+3/4, z+3/4'
'y+5/4, -x+5/4, z+5/4'
'-x, -y, -z'
'x-1/2, y, -z-1/2'
'y-3/4, -x-1/4, -z-1/4'
'-y-3/4, x-3/4, -z-3/4'
'-x+1/2, -y+1/2, -z+1/2'
'x, y+1/2, -z'
'y-1/4, -x+1/4, -z+1/4'
'-y-1/4, x-1/4, -z-1/4'

loop_
_atom_site_label
_atom_site_type_symbol
_atom_site_fract_x
_atom_site_fract_y
_atom_site_fract_z
_atom_site_U_iso_or_equiv
_atom_site_adp_type
_atom_site_occupancy
_atom_site_symmetry_multiplicity
_atom_site_calc_flag
_atom_site_refinement_flags
Fe1 Fe 0.0000 0.7500 -0.01542(9) 0.0415(4) Uani 1 2 d S
Br1 Br -0.11619(5) 0.70806(5) 0.02775(6) 0.0627(4) Uani 1 1 d .
Br2 Br 0.11043(7) 0.47618(5) 0.11750(8) 0.0945(5) Uani 1 1 d .
Cl1 Cl 0.0776(5) 0.5118(3) 0.3610(4) 0.218(3) Uani 1 1 d .
Cl2 Cl 0.1218(8) 0.6466(5) 0.3767(5) 0.358(8) Uani 1 1 d .
Cl3 Cl 0.0775(3) 0.5829(4) 0.5174(3) 0.192(2) Uani 1 1 d .
Cl4 Cl 0.2005(5) 0.5440(8) 0.4513(6) 0.392(9) Uani 1 1 d .
O1 O 0.0000 0.7500 -0.1250 0.045(2) Uani 1 4 d S
N1 N 0.0390(4) 0.6479(3) 0.0017(4) 0.0519(16) Uani 1 1 d .
N2 N 0.0556(3) 0.6070(3) -0.0636(4) 0.0473(15) Uani 1 1 d .
H2 H 0.0502 0.6187 -0.1146 0.057 Uiso 1 1 calc R
C1 C 0.0462(6) 0.6422(5) 0.1545(6) 0.082(3) Uani 1 1 d .
H1A H 0.0043 0.6696 0.1557 0.124 Uiso 1 1 calc R
H1B H 0.0854 0.6712 0.1681 0.124 Uiso 1 1 calc R
H1C H 0.0427 0.6050 0.1941 0.124 Uiso 1 1 calc R
C2 C 0.0559(4) 0.6125(4) 0.0706(5) 0.055(2) Uani 1 1 d .
C3 C 0.0821(4) 0.5478(4) 0.0453(6) 0.055(2) Uani 1 1 d .
C4 C 0.0818(4) 0.5452(4) -0.0376(6) 0.056(2) Uani 1 1 d .
C5 C 0.1022(5) 0.4892(5) -0.0985(7) 0.079(3) Uani 1 1 d .
H5A H 0.0996 0.4444 -0.0721 0.119 Uiso 1 1 calc R
H5B H 0.1490 0.4973 -0.1174 0.119 Uiso 1 1 calc R
H5C H 0.0709 0.4902 -0.1449 0.119 Uiso 1 1 calc R
C6 C 0.1174(8) 0.5703(9) 0.4252(8) 0.122(5) Uani 1 1 d .

loop_
_atom_site_aniso_label
_atom_site_aniso_U_11
_atom_site_aniso_U_22
_atom_site_aniso_U_33
_atom_site_aniso_U_23
_atom_site_aniso_U_13
_atom_site_aniso_U_12
Fe1 0.0515(9) 0.0326(7) 0.0405(8) 0.000 0.000 0.0062(6)
Br1 0.0627(6) 0.0573(6) 0.0681(6) 0.0044(4) 0.0172(4) -0.0005(4)
Br2 0.1022(9) 0.0565(6) 0.1249(10) 0.0299(6) -0.0267(7) 0.0145(5)
Cl1 0.328(9) 0.189(6) 0.137(4) -0.043(4) -0.051(5) -0.035(6)
Cl2 0.65(2) 0.228(9) 0.190(7) 0.021(6) 0.007(10) -0.184(12)
Cl3 0.203(6) 0.245(7) 0.127(4) -0.029(4) 0.037(4) 0.005(5)
Cl4 0.181(8) 0.71(3) 0.286(10) -0.197(14) -0.031(7) 0.112(11)
O1 0.049(4) 0.049(4) 0.039(6) 0.000 0.000 0.000
N1 0.065(4) 0.040(3) 0.051(4) 0.002(3) -0.001(3) 0.007(3)
N2 0.053(4) 0.038(3) 0.051(4) -0.001(3) 0.001(3) 0.004(3)
C1 0.126(9) 0.063(6) 0.058(6) 0.013(5) -0.013(6) 0.006(6)
C2 0.058(5) 0.051(5) 0.055(5) 0.007(4) -0.005(4) 0.000(4)
C3 0.053(5) 0.030(4) 0.082(7) 0.011(4) -0.011(4) 0.002(3)
C4 0.041(4) 0.036(4) 0.091(7) 0.000(4) 0.012(4) -0.001(3)
C5 0.085(7) 0.043(5) 0.110(8) -0.016(5) 0.026(6) 0.003(4)
C6 0.116(11) 0.157(14) 0.092(10) 0.009(9) 0.003(8) -0.017(9)

loop_
_atom_type_symbol
_atom_type_description
_atom_type_scat_dispersion_real
_atom_type_scat_dispersion_imag
_atom_type_scat_source
C C 0.0033 0.0016 'International Tables Vol C Tables 4.2.6.8 and 6.1.1.4'
H H 0.0000 0.0000 'International Tables Vol C Tables 4.2.6.8 and 6.1.1.4'
N N 0.0061 0.0033 'International Tables Vol C Tables 4.2.6.8 and 6.1.1.4'
O O 0.0106 0.0060 'International Tables Vol C Tables 4.2.6.8 and 6.1.1.4'
Cl Cl 0.1484 0.1585 'International Tables Vol C Tables 4.2.6.8 and 6.1.1.4'
Fe Fe 0.3463 0.8444 'International Tables Vol C Tables 4.2.6.8 and 6.1.1.4'
Br Br -0.2901 2.4595 'International Tables Vol C Tables 4.2.6.8 and 6.1.1.4'

loop_
_geom_angle_atom_site_label_1
_geom_angle_atom_site_label_2
_geom_angle_atom_site_label_3
_geom_angle
_geom_angle_site_symmetry_1
_geom_angle_site_symmetry_3
O1 Fe1 N1 97.53(19) . .
O1 Fe1 N1 97.53(19) . 6_464
N1 Fe1 N1 164.9(4) . 6_464
O1 Fe1 Br1 106.41(4) . 6_464
N1 Fe1 Br1 86.87(19) . 6_464
N1 Fe1 Br1 88.89(19) 6_464 6_464
O1 Fe1 Br1 106.41(4) . .
N1 Fe1 Br1 88.89(19) . .
N1 Fe1 Br1 86.87(19) 6_464 .
Br1 Fe1 Br1 147.18(9) 6_464 .
Fe1 O1 Fe1 180.0 11_565 .
C2 N1 N2 107.3(6) . .
C2 N1 Fe1 131.4(6) . .
N2 N1 Fe1 121.2(5) . .
C4 N2 N1 110.6(7) . .
N1 C2 C3 107.0(7) . .
N1 C2 C1 122.3(8) . .
C3 C2 C1 130.7(8) . .
C4 C3 C2 108.9(7) . .
C4 C3 Br2 126.4(6) . .
C2 C3 Br2 124.7(7) . .
C3 C4 N2 106.2(7) . .
C3 C4 C5 132.6(8) . .
N2 C4 C5 121.1(9) . .
Cl2 C6 Cl3 108.3(10) . .
Cl2 C6 Cl1 108.3(9) . .
Cl3 C6 Cl1 115.2(9) . .
Cl2 C6 Cl4 109.0(11) . .
Cl3 C6 Cl4 104.2(9) . .
Cl1 C6 Cl4 111.7(10) . .

loop_
_geom_bond_atom_site_label_1
_geom_bond_atom_site_label_2
_geom_bond_distance
_geom_bond_site_symmetry_2
Fe1 O1 1.770(2) .
Fe1 N1 2.112(6) .
Fe1 N1 2.112(6) 6_464
Fe1 Br1 2.468(2) 6_464
Fe1 Br1 2.468(2) .
Br2 C3 1.881(8) .
Cl1 C6 1.708(16) .
Cl2 C6 1.660(17) .
Cl3 C6 1.691(14) .
Cl4 C6 1.721(18) .
O1 Fe1 1.770(2) 11_565
N1 C2 1.344(10) .
N1 N2 1.353(9) .
N2 C4 1.354(10) .
C1 C2 1.481(13) .
C2 C3 1.399(11) .
C3 C4 1.341(12) .
C4 C5 1.508(13) .
